data_2011103
loop_
_publ_author_name
'Kooijman, Huub'
'Bommel, Kjeld J. C. van'
'Verboom, Willem'
'Reinhoudt, David N.'
'Kroon, Jan'
'Spek, Anthony L.'

_publ_section_title
;Polymorphs and pseudo-polymorphs of
 \m-oxo-bis{[<i>N</i>,<i>N</i>'-bis(salicylidene)propane-1,3-diamine]oxorhenium(V)}
;
_journal_issue 7
_journal_name_full 'Acta Crystallographica Section C'
_journal_page_first 749
_journal_page_last 757
_journal_paper_doi 10.1107/S0108270100004108
_journal_volume 56
_journal_year 2000
_chemical_formula_iupac '[Re2 O (C17 H16 N2 O3)2]'
_chemical_formula_moiety 'C34 H32 N4 O7 Re2'
_chemical_formula_sum 'C34 H32 N4 O7 Re2'
_chemical_formula_weight 981.06
_chemical_name_systematic
;
\m-oxo-bis{oxo{2,2'-[propane-1,3-diylbis(nitrilomethylidyne)]diphenolato}
rhenium(V)}
;
_space_group_IT_number 14
_symmetry_cell_setting monoclinic
_symmetry_space_group_name_Hall '-P 2ybc'
_symmetry_space_group_name_H-M 'P 1 21/c 1'
_cell_angle_alpha 90
_cell_angle_beta 114.07(5)
_cell_angle_gamma 90
_cell_formula_units_Z 2
_cell_length_a 9.044(3)
_cell_length_b 10.665(2)
_cell_length_c 17.879(5)
_cell_measurement_reflns_used 919
_cell_measurement_temperature 150
_cell_measurement_theta_max 20.0
_cell_measurement_theta_min 2.0
_cell_volume 1574.6(10)
_computing_cell_refinement 'DENZO (Otwinowski & Minor, 1997)'
_computing_data_collection 'COLLECT (Nonius, 1999)'
_computing_data_reduction DENZO
_computing_molecular_graphics 'PLATON (Spek, 2000)'
_computing_publication_material PLATON
_computing_structure_refinement 'SHELXL97 (Sheldrick, 1997)'
_computing_structure_solution 'SHELXS86 (Sheldrick, 1985)'
_diffrn_ambient_temperature 150
_diffrn_detector_area_resol_mean 18.4
_diffrn_measured_fraction_theta_full .999
_diffrn_measured_fraction_theta_max .999
_diffrn_measurement_device_type 'Nonius KappaCCD'
_diffrn_measurement_method 'Area detector \f and \w scans'
_diffrn_radiation_monochromator graphite
_diffrn_radiation_source 'rotating anode'
_diffrn_radiation_type 'Mo K\a'
_diffrn_radiation_wavelength .71073
_diffrn_reflns_av_R_equivalents .104
_diffrn_reflns_av_sigmaI/netI .044
_diffrn_reflns_limit_h_max 10
_diffrn_reflns_limit_h_min -10
_diffrn_reflns_limit_k_max 12
_diffrn_reflns_limit_k_min -12
_diffrn_reflns_limit_l_max 21
_diffrn_reflns_limit_l_min -21
_diffrn_reflns_number 20915
_diffrn_reflns_reduction_process
;
 ?
;
_diffrn_reflns_theta_full 25.25
_diffrn_reflns_theta_max 25.25
_diffrn_reflns_theta_min 2.47
_diffrn_standards_number 0
_exptl_absorpt_coefficient_mu 7.74
_exptl_absorpt_correction_T_max .144
_exptl_absorpt_correction_T_min .061
_exptl_absorpt_correction_type multi-scan
_exptl_absorpt_process_details '(PLATON; Spek, 2000)'
_exptl_crystal_colour 'dark green'
_exptl_crystal_density_diffrn 2.069
_exptl_crystal_density_method 'not measured'
_exptl_crystal_description block
_exptl_crystal_F_000 940
_exptl_crystal_size_max .40
_exptl_crystal_size_mid .30
_exptl_crystal_size_min .25
_refine_diff_density_max 1.958
_refine_diff_density_min -2.961
_refine_ls_abs_structure_details none
_refine_ls_extinction_method none
_refine_ls_goodness_of_fit_ref 1.075
_refine_ls_hydrogen_treatment constr
_refine_ls_matrix_type full
_refine_ls_number_constraints 0
_refine_ls_number_parameters 214
_refine_ls_number_reflns 2849
_refine_ls_number_restraints 0
_refine_ls_restrained_S_all 1.075
_refine_ls_R_factor_all .037
_refine_ls_R_factor_gt .032
_refine_ls_shift/su_max <0.001
_refine_ls_shift/su_mean .000
_refine_ls_structure_factor_coef Fsqd
_refine_ls_weighting_details 'w = 1/[\s^2^(F~o~^2^)+(0.0382P)^2^+3.0019P] where P=(F~o~^2^+2Fc^2^)/3'
_refine_ls_weighting_scheme calc
_refine_ls_wR_factor_ref .077
_reflns_number_gt 2582
_reflns_number_total 2849
_reflns_threshold_expression I>2\s(I)
_cod_data_source_file fg1587.cif
_cod_data_source_block II
_cod_depositor_comments
;
The following automatic conversions were performed:
'_symmetry_cell_setting' value 'Monoclinic' changed to 'monoclinic'
according to '/home/saulius/struct/CIF-dictionaries/cif_core.dic'
dictionary named 'cif_core.dic' version 2.4.1 from 2010-06-29.

Automatic conversion script
Id: cif_fix_enum 1527 2010-12-29 10:47:43Z saulius 

The following automatic conversions were performed:

'_symmetry_cell_setting' value 'Monoclinic' changed to 'monoclinic'
according to /home/saulius/struct/CIF-dictionaries/cif_core.dic
dictionary named 'cif_core.dic' version 2.4.1 from 2010-06-29.

Automatic conversion script
Id: cif_fix_values 1715 2011-07-08 13:25:40Z adriana 
;
_cod_original_sg_symbol_H-M 'P 21/c'
_cod_database_code 2011103
_cod_database_fobs_code 2011103

loop_
_symmetry_equiv_pos_as_xyz
x,y,z
-x,1/2+y,1/2-z
-x,-y,-z
x,1/2-y,1/2+z

loop_
_atom_site_aniso_label
_atom_site_aniso_U_11
_atom_site_aniso_U_22
_atom_site_aniso_U_33
_atom_site_aniso_U_12
_atom_site_aniso_U_13
_atom_site_aniso_U_23
Re1 .02120(10) .0276(2) .02140(10) -.00070(10) .00730(10) -.00060(10)
O1 .0280(18) .034(2) .0251(17) .0053(16) .0069(14) -.0001(14)
O2 .0284(18) .031(2) .0242(18) .0048(16) .0074(14) -.0010(14)
O3 .0272(19) .030(2) .041(2) -.0038(16) .0144(16) -.0024(16)
O4 .027(2) .028(3) .023(2) .001(2) .010(2) .0008(19)
N1 .022(2) .030(3) .030(2) -.0002(19) .0106(18) -.0032(18)
N2 .032(2) .032(3) .025(2) .002(2) .0132(18) .0025(17)
C1 .023(2) .030(3) .028(3) -.004(2) .004(2) -.001(2)
C2 .034(3) .043(4) .026(3) .005(3) .004(2) .001(2)
C3 .039(3) .039(4) .034(3) .001(3) .002(3) .005(2)
C4 .037(3) .034(3) .051(4) .006(3) .014(3) .012(3)
C5 .031(3) .036(3) .040(3) -.001(2) .014(2) .001(2)
C6 .022(3) .026(3) .035(3) -.001(2) .009(2) .001(2)
C7 .024(3) .027(3) .037(3) -.003(2) .014(2) -.002(2)
C8 .039(3) .033(3) .030(3) -.002(2) .018(2) -.004(2)
C9 .032(3) .047(3) .021(2) -.007(3) .012(2) -.002(2)
C10 .038(3) .047(3) .025(3) .004(3) .015(2) .002(2)
C11 .029(3) .036(3) .023(2) -.002(2) .008(2) .002(2)
C12 .026(3) .029(3) .034(3) -.004(2) .011(2) -.002(2)
C13 .028(3) .033(3) .034(3) .003(2) .005(2) .010(2)
C14 .039(3) .030(3) .048(3) .004(3) .017(3) -.001(3)
C15 .042(3) .038(4) .049(3) .003(3) .027(3) -.005(3)
C16 .034(3) .036(3) .031(3) .003(2) .012(2) -.001(2)
C17 .025(2) .029(3) .032(3) -.002(2) .011(2) .000(2)

loop_
_atom_site_label
_atom_site_fract_x
_atom_site_fract_y
_atom_site_fract_z
_atom_site_U_iso_or_equiv
_atom_site_thermal_displace_type
_atom_site_occupancy
_atom_site_type_symbol
Re1 .17817(2) .11077(2) .018390(10) .02390(10) Uani 1.000 Re
O1 .2940(4) .0372(3) .1309(2) .0303(11) Uani 1.000 O
O2 .0924(4) .2276(3) .0800(2) .0290(11) Uani 1.000 O
O3 .3302(4) .2031(3) .0151(2) .0326(11) Uani 1.000 O
O4 0 0 0 .0261(14) Uani 1.000 O
N1 .2595(5) -.0374(4) -.0342(3) .0273(14) Uani 1.000 N
N2 .0185(5) .1888(4) -.0953(3) .0292(14) Uani 1.000 N
C1 .3912(6) -.0604(5) .1528(3) .0291(16) Uani 1.000 C
C2 .4643(7) -.0894(6) .2366(3) .0370(19) Uani 1.000 C
C3 .5725(7) -.1873(6) .2666(4) .0415(19) Uani 1.000 C
C4 .6108(7) -.2615(6) .2128(4) .0420(19) Uani 1.000 C
C5 .5373(7) -.2380(6) .1301(4) .0358(17) Uani 1.000 C
C6 .4263(6) -.1385(5) .0976(3) .0285(17) Uani 1.000 C
C7 .3565(7) -.1244(5) .0104(4) .0288(17) Uani 1.000 C
C8 .2120(7) -.0451(5) -.1238(3) .0327(17) Uani 1.000 C
C9 .0401(7) .0004(6) -.1739(3) .0329(16) Uani 1.000 C
C10 .0180(7) .1420(6) -.1732(3) .0360(17) Uani 1.000 C
C11 -.0829(6) .2770(5) -.1010(3) .0302(16) Uani 1.000 C
C12 -.1072(6) .3405(5) -.0355(3) .0301(17) Uani 1.000 C
C13 -.2294(6) .4334(6) -.0587(3) .0342(17) Uani 1.000 C
C14 -.2708(7) .4963(6) -.0030(4) .0392(17) Uani 1.000 C
C15 -.1881(7) .4684(6) .0797(4) .0402(19) Uani 1.000 C
C16 -.0679(7) .3793(5) .1050(4) .0341(17) Uani 1.000 C
C17 -.0242(6) .3133(5) .0487(3) .0289(16) Uani 1.000 C
H2 .43850 -.04000 .27390 .0440 Uiso 1.000 H
H3 .62070 -.20400 .32380 .0500 Uiso 1.000 H
H4 .68700 -.32770 .23310 .0500 Uiso 1.000 H
H5 .56200 -.29030 .09370 .0430 Uiso 1.000 H
H7 .38490 -.18730 -.01910 .0350 Uiso 1.000 H
H8A .22150 -.13330 -.13870 .0390 Uiso 1.000 H
H8B .28820 .00570 -.13820 .0390 Uiso 1.000 H
H9A -.03340 -.04020 -.15260 .0390 Uiso 1.000 H
H9B .00700 -.02730 -.23130 .0390 Uiso 1.000 H
H10A .10620 .18360 -.18310 .0430 Uiso 1.000 H
H10B -.08580 .16530 -.21850 .0430 Uiso 1.000 H
H11 -.15010 .30350 -.15500 .0360 Uiso 1.000 H
H13 -.28520 .45300 -.11520 .0410 Uiso 1.000 H
H14 -.35430 .55760 -.02060 .0470 Uiso 1.000 H
H15 -.21490 .51130 .11910 .0490 Uiso 1.000 H
H16 -.01280 .36180 .16180 .0410 Uiso 1.000 H

loop_
_atom_type_symbol
_atom_type_description
_atom_type_scat_dispersion_real
_atom_type_scat_dispersion_imag
_atom_type_scat_source
Re Re -1.0185 7.2310 'International Tables Vol C Tables 4.2.6.8 and 6.1.1.4'
O O .0106 .0060 'International Tables Vol C Tables 4.2.6.8 and 6.1.1.4'
N N .0061 .0033 'International Tables Vol C Tables 4.2.6.8 and 6.1.1.4'
H H .0000 .0000 'International Tables Vol C Tables 4.2.6.8 and 6.1.1.4'
C C .0033 .0016 'International Tables Vol C Tables 4.2.6.8 and 6.1.1.4'

loop_
_geom_angle_atom_site_label_1
_geom_angle_atom_site_label_2
_geom_angle_atom_site_label_3
_geom_angle_site_symmetry_3
_geom_angle
_geom_angle_publ_flag
O1 Re1 O2 . 81.61(15) yes
O1 Re1 O3 . 99.26(16) yes
O1 Re1 O4 . 89.40(12) yes
O1 Re1 N1 . 91.11(17) yes
O1 Re1 N2 . 169.62(18) yes
O2 Re1 O3 . 99.02(16) yes
O2 Re1 O4 . 89.47(12) yes
O2 Re1 N1 . 169.83(17) yes
O2 Re1 N2 . 91.02(17) yes
O3 Re1 O4 . 168.63(12) yes
O3 Re1 N1 . 89.12(18) yes
O3 Re1 N2 . 89.07(18) yes
O4 Re1 N1 . 83.33(14) yes
O4 Re1 N2 . 83.19(14) yes
N1 Re1 N2 . 95.23(19) yes
Re1 O1 C1 . 128.3(3) no
Re1 O2 C17 . 127.5(3) no
Re1 O4 Re1 3_555 180.00 no
Re1 N1 C7 . 121.9(4) no
Re1 N1 C8 . 121.4(3) no
C7 N1 C8 . 116.6(5) no
Re1 N2 C10 . 120.6(4) no
Re1 N2 C11 . 123.1(4) no
C10 N2 C11 . 116.3(5) no
O1 C1 C2 . 117.3(5) no
O1 C1 C6 . 124.6(4) no
C2 C1 C6 . 118.1(5) no
C1 C2 C3 . 122.1(6) no
C2 C3 C4 . 119.8(6) no
C3 C4 C5 . 119.4(6) no
C4 C5 C6 . 122.0(6) no
C1 C6 C5 . 118.5(5) no
C1 C6 C7 . 124.7(5) no
C5 C6 C7 . 116.8(5) no
N1 C7 C6 . 129.0(6) no
N1 C8 C9 . 113.2(5) no
C8 C9 C10 . 114.6(5) no
N2 C10 C9 . 113.1(4) no
N2 C11 C12 . 128.1(5) no
C11 C12 C13 . 116.7(4) no
C11 C12 C17 . 125.3(5) no
C13 C12 C17 . 118.0(5) no
C12 C13 C14 . 122.7(5) no
C13 C14 C15 . 118.6(6) no
C14 C15 C16 . 120.6(6) no
C15 C16 C17 . 121.6(6) no
O2 C17 C12 . 125.0(5) no
O2 C17 C16 . 116.5(5) no
C12 C17 C16 . 118.5(5) no
C1 C2 H2 . 118.90 no
C3 C2 H2 . 118.97 no
C2 C3 H3 . 120.05 no
C4 C3 H3 . 120.13 no
C3 C4 H4 . 120.29 no
C5 C4 H4 . 120.27 no
C4 C5 H5 . 118.95 no
C6 C5 H5 . 119.03 no
N1 C7 H7 . 115.46 no
C6 C7 H7 . 115.53 no
N1 C8 H8A . 108.94 no
N1 C8 H8B . 108.98 no
C9 C8 H8A . 108.91 no
C9 C8 H8B . 108.95 no
H8A C8 H8B . 107.69 no
C8 C9 H9A . 108.59 no
C8 C9 H9B . 108.62 no
C10 C9 H9A . 108.62 no
C10 C9 H9B . 108.61 no
H9A C9 H9B . 107.56 no
N2 C10 H10A . 108.92 no
N2 C10 H10B . 108.90 no
C9 C10 H10A . 108.95 no
C9 C10 H10B . 109.03 no
H10A C10 H10B . 107.81 no
N2 C11 H11 . 115.93 no
C12 C11 H11 . 116.00 no
C12 C13 H13 . 118.58 no
C14 C13 H13 . 118.67 no
C13 C14 H14 . 120.72 no
C15 C14 H14 . 120.65 no
C14 C15 H15 . 119.74 no
C16 C15 H15 . 119.70 no
C15 C16 H16 . 119.18 no
C17 C16 H16 . 119.18 no

loop_
_geom_bond_atom_site_label_1
_geom_bond_atom_site_label_2
_geom_bond_site_symmetry_1
_geom_bond_site_symmetry_2
_geom_bond_distance
_geom_bond_publ_flag
Re1 O1 . . 2.010(3) yes
Re1 O2 . . 2.016(4) yes
Re1 O3 . . 1.712(4) yes
Re1 O4 . . 1.9152(7) yes
Re1 N1 . . 2.118(5) yes
Re1 N2 . . 2.125(5) yes
O1 C1 . . 1.315(6) no
O2 C17 . . 1.334(7) no
N1 C7 . . 1.302(8) no
N1 C8 . . 1.482(7) no
N2 C10 . . 1.478(7) no
N2 C11 . . 1.288(7) no
C1 C2 . . 1.403(7) no
C1 C6 . . 1.423(8) no
C2 C3 . . 1.381(9) no
C3 C4 . . 1.394(9) no
C4 C5 . . 1.374(9) no
C5 C6 . . 1.413(9) no
C6 C7 . . 1.431(8) no
C8 C9 . . 1.523(9) no
C9 C10 . . 1.524(9) no
C11 C12 . . 1.445(7) no
C12 C13 . . 1.415(8) no
C12 C17 . . 1.411(7) no
C13 C14 . . 1.373(9) no
C14 C15 . . 1.390(9) no
C15 C16 . . 1.374(9) no
C16 C17 . . 1.410(8) no
C2 H2 . . .9506 no
C3 H3 . . .9508 no
C4 H4 . . .9493 no
C5 H5 . . .9503 no
C7 H7 . . .9511 no
C8 H8A . . .9909 no
C8 H8B . . .9897 no
C9 H9A . . .9904 no
C9 H9B . . .9897 no
C10 H10A . . .9898 no
C10 H10B . . .9893 no
C11 H11 . . .9501 no
C13 H13 . . .9502 no
C14 H14 . . .9502 no
C15 H15 . . .9506 no
C16 H16 . . .9496 no

loop_
_geom_contact_atom_site_label_1
_geom_contact_atom_site_label_2
_geom_contact_distance
_geom_contact_site_symmetry_2
_geom_contact_publ_flag
Re1 H9A 3.2906 . no
Re1 H3 3.3144 2_655 no
Re1 H9A 3.2559 3_555 no
O1 C3 3.412(7) 2_655 no
O1 C4 3.346(7) 2_655 no
O2 C3 3.279(8) 2_655 no
O3 C7 3.161(8) 3_655 no
O3 C14 3.243(7) 3_565 no
O3 C5 3.294(8) 3_655 no
O4 C9 3.274(6) 3_555 no
O4 C9 3.274(6) . no
O1 H4 2.7708 2_655 no
O1 H9A 2.5401 3_555 no
O1 H3 2.8913 2_655 no
O2 H3 2.5657 2_655 no
O2 H9A 2.5552 3_555 no
O3 H5 2.6733 3_655 no
O3 H7 2.5539 3_655 no
O3 H3 2.9037 2_655 no
O3 H14 2.5599 3_565 no
O4 H9A 2.6545 . no
O4 H9A 2.6545 3_555 no
C1 C11 3.444(8) 3_555 no
C3 O2 3.279(8) 2_645 no
C3 O1 3.412(7) 2_645 no
C4 O1 3.346(7) 2_645 no
C5 O3 3.294(8) 3_655 no
C5 C13 3.290(9) 3_555 no
C6 C12 3.404(8) 3_555 no
C6 C13 3.541(8) 3_555 no
C6 C11 3.462(8) 3_555 no
C7 O3 3.161(8) 3_655 no
C7 C17 3.408(9) 3_555 no
C7 C12 3.380(8) 3_555 no
C9 O4 3.274(6) . no
C9 O4 3.274(6) . no
C11 C1 3.444(8) 3_555 no
C11 C15 3.573(9) 3_565 no
C11 C6 3.462(8) 3_555 no
C12 C7 3.380(8) 3_555 no
C12 C6 3.404(8) 3_555 no
C13 C17 3.501(8) 3_565 no
C13 C5 3.290(9) 3_555 no
C13 C6 3.541(8) 3_555 no
C14 O3 3.243(7) 3_565 no
C15 C11 3.573(9) 3_565 no
C17 C13 3.501(8) 3_565 no
C17 C7 3.408(9) 3_555 no
C1 H8B 3.0713 3_655 no
C2 H13 3.0615 4_655 no
C4 H2 3.0272 2_645 no
C4 H10A 2.9380 3_655 no
C5 H10A 3.0229 3_655 no
C5 H8B 2.9091 3_655 no
C6 H8B 2.7697 3_655 no
C10 H16 2.8481 4_554 no
H2 C4 3.0272 2_655 no
H2 H4 2.5129 2_655 no
H3 Re1 3.3145 2_645 no
H3 O1 2.8913 2_645 no
H3 O2 2.5657 2_645 no
H3 O3 2.9037 2_645 no
H4 O1 2.7708 2_645 no
H4 H2 2.5129 2_645 no
H5 H7 2.2813 . no
H5 O3 2.6733 3_655 no
H7 H5 2.2813 . no
H7 H8A 2.1238 . no
H7 O3 2.5539 3_655 no
H8A H7 2.1238 . no
H8B H10A 2.4240 . no
H8B C1 3.0713 3_655 no
H8B C5 2.9091 3_655 no
H8B C6 2.7697 3_655 no
H9A Re1 3.2906 . no
H9A O4 2.6545 . no
H9A Re1 3.2559 3_555 no
H9A O1 2.5401 3_555 no
H9A O2 2.5552 3_555 no
H9A O4 2.6545 . no
H9B H16 2.5537 4_554 no
H10A H8B 2.4240 . no
H10A C4 2.9380 3_655 no
H10A C5 3.0229 3_655 no
H10A H16 2.5784 4_554 no
H10B H11 2.0828 . no
H10B H16 2.5004 4_554 no
H11 H10B 2.0828 . no
H11 H13 2.2914 . no
H13 H11 2.2914 . no
H13 C2 3.0615 4_454 no
H14 O3 2.5599 3_565 no
H16 C10 2.8481 4_555 no
H16 H9B 2.5537 4_555 no
H16 H10A 2.5784 4_555 no
H16 H10B 2.5004 4_555 no

loop_
_geom_hbond_atom_site_label_D
_geom_hbond_atom_site_label_H
_geom_hbond_atom_site_label_A
_geom_hbond_site_symmetry_A
_geom_hbond_distance_DH
_geom_hbond_distance_HA
_geom_hbond_distance_DA
_geom_hbond_angle_DHA
_geom_hbond_publ_flag
C3 H3 O2 2_645 .95 2.57 3.279(8) 132 yes
C7 H7 O3 3_655 .95 2.55 3.161(8) 122 yes
C9 H9A O1 3_555 .99 2.54 3.432(8) 150 yes
C9 H9A O2 3_555 .99 2.56 3.436(7) 148 yes
C14 H14 O3 3_565 .95 2.56 3.243(7) 129 yes

loop_
_geom_torsion_atom_site_label_1
_geom_torsion_atom_site_label_2
_geom_torsion_atom_site_label_3
_geom_torsion_atom_site_label_4
_geom_torsion
_geom_torsion_publ_flag
O2 Re1 O1 C1 178.3(4) no
O3 Re1 O1 C1 -83.9(4) no
O4 Re1 O1 C1 88.7(4) no
N1 Re1 O1 C1 5.4(4) no
O1 Re1 O2 C17 -171.5(4) no
O3 Re1 O2 C17 90.3(4) no
O4 Re1 O2 C17 -82.1(4) no
N2 Re1 O2 C17 1.1(4) no
O1 Re1 N1 C7 -3.2(5) no
O1 Re1 N1 C8 178.5(4) no
O3 Re1 N1 C7 96.0(5) no
O3 Re1 N1 C8 -82.3(4) no
O4 Re1 N1 C7 -92.5(5) no
O4 Re1 N1 C8 89.2(4) no
N2 Re1 N1 C7 -175.0(5) no
N2 Re1 N1 C8 6.7(4) no
O2 Re1 N2 C10 179.9(7) no
O2 Re1 N2 C11 -.7(5) no
O3 Re1 N2 C10 80.9(4) no
O3 Re1 N2 C11 -99.8(5) no
O4 Re1 N2 C10 -90.8(4) no
O4 Re1 N2 C11 88.6(4) no
N1 Re1 N2 C10 -8.1(4) no
N1 Re1 N2 C11 171.2(5) no
Re1 O1 C1 C2 176.7(4) no
Re1 O1 C1 C6 -3.6(8) no
Re1 O2 C17 C12 -2.0(8) no
Re1 O2 C17 C16 176.9(4) no
Re1 N1 C7 C6 -.7(9) no
C8 N1 C7 C6 177.7(6) no
Re1 N1 C8 C9 -35.5(6) no
C7 N1 C8 C9 146.1(5) no
Re1 N2 C10 C9 38.4(7) no
C11 N2 C10 C9 -141.0(5) no
Re1 N2 C11 C12 1.3(8) no
C10 N2 C11 C12 -179.3(6) no
O1 C1 C2 C3 -177.8(6) no
C6 C1 C2 C3 2.5(9) no
O1 C1 C6 C5 178.0(5) no
O1 C1 C6 C7 -2.3(9) no
C2 C1 C6 C5 -2.4(8) no
C2 C1 C6 C7 177.3(6) no
C1 C2 C3 C4 -.6(10) no
C2 C3 C4 C5 -1.5(10) no
C3 C4 C5 C6 1.6(10) no
C4 C5 C6 C1 .4(9) no
C4 C5 C6 C7 -179.4(6) no
C5 C6 C7 N1 -175.7(6) no
C1 C6 C7 N1 4.6(11) no
N1 C8 C9 C10 72.8(6) no
C8 C9 C10 N2 -74.7(7) no
N2 C11 C12 C13 -179.0(6) no
N2 C11 C12 C17 -2.0(10) no
C17 C12 C13 C14 -.7(9) no
C11 C12 C17 O2 2.3(9) no
C11 C12 C13 C14 176.6(6) no
C11 C12 C17 C16 -176.6(6) no
C13 C12 C17 O2 179.3(6) no
C13 C12 C17 C16 .4(8) no
C12 C13 C14 C15 .6(10) no
C13 C14 C15 C16 -.3(10) no
C14 C15 C16 C17 .0(10) no
C15 C16 C17 C12 .0(9) no
C15 C16 C17 O2 -179.0(6) no
